data_1510410
loop_
_publ_author_name
'Puselj, M.'
'Schubert, K.'

_publ_section_title
;
 Kristallstruktur von Au2 Ga
;
_journal_name_full 'Journal of the Less-Common Metals'
_journal_page_first 83
_journal_page_last 90
_journal_paper_doi 10.1016/0022-5088(74)90206-9
_journal_volume 38
_journal_year 1974
_chemical_formula_sum 'Au2 Ga'
_space_group_IT_number 36
_symmetry_space_group_name_Hall 'C 2c -2'
_symmetry_space_group_name_H-M 'C m c 21'
_cell_angle_alpha 90
_cell_angle_beta 90
_cell_angle_gamma 90
_cell_formula_units_Z 8
_cell_length_a 3.199
_cell_length_b 18.023
_cell_length_c 6.999
_cell_volume 403.531
_citation_journal_id_ASTM JCOMAH
_cod_data_source_file gold_499.cif
_cod_data_source_block Au2Ga1
_cod_original_cell_volume 403.5314
_cod_original_formula_sum 'Au2 Ga1'
_cod_database_code 1510410

loop_
_symmetry_equiv_pos_as_xyz
x,y,z
-x,-y,z+1/2
-x,y,z
x,-y,z+1/2
x+1/2,y+1/2,z
-x+1/2,-y+1/2,z+1/2
-x+1/2,y+1/2,z
x+1/2,-y+1/2,z+1/2

loop_
_atom_site_label
_atom_site_type_symbol
_atom_site_fract_x
_atom_site_fract_y
_atom_site_fract_z
_atom_site_occupancy
_atom_site_U_iso_or_equiv
Ga2 Ga 0 0.291 0.771 1 0.0
Au2 Au 0 0.321 0.406 1 0.0
Au1 Au 0 0.465 0 1 0.0
Ga1 Ga 0 0.061 0.807 1 0.0
Au4 Au 0 0.171 0.548 1 0.0
Au3 Au 0 0.088 0.18 1 0.0
